data_4118461
loop_
_publ_author_name
'Debabrata Mukherjee'
'Arkady Ellern'
'Aaron D. Sadow'

_publ_contact_author_address
;1605 Gilman Hall
Department of Chemistry
Iowa State University
Ames IA 50011
USA
;
_publ_contact_author_email sadow@iastate.edu
_publ_contact_author_fax +1-515-294-0105
_publ_contact_author_name 'Aaron D. Sadow'
_publ_contact_author_phone +1-515-294-8069
_publ_section_title
;
 Remarkably Robust Monomeric Alkylperoxyzinc Compounds from
 Tris(oxazolinyl)boratozinc Alkyls and O2
;
_journal_name_full 'Journal of the American Chemical Society'
_journal_page_first 13018
_journal_page_last 13026
_journal_paper_doi 10.1021/ja303440n
_journal_volume 134
_journal_year 2012
_chemical_formula_sum 'C25 H38 B N3 O3 Zn'
_chemical_formula_weight 504.76
_chemical_name_common ToMZntBu
_space_group_IT_number 14
_symmetry_cell_setting monoclinic
_symmetry_space_group_name_Hall '-P 2ybc'
_symmetry_space_group_name_H-M 'P 1 21/c 1'
_atom_sites_solution_hydrogens geom
_atom_sites_solution_primary direct
_atom_sites_solution_secondary difmap
_audit_creation_method 'APEX2 v2010.3-0'
_cell_angle_alpha 90
_cell_angle_beta 106.678(11)
_cell_angle_gamma 90
_cell_formula_units_Z 4
_cell_length_a 8.835(7)
_cell_length_b 21.999(15)
_cell_length_c 14.222(14)
_cell_measurement_reflns_used 1403
_cell_measurement_temperature 173.(2)
_cell_measurement_theta_max 17.7460
_cell_measurement_theta_min 2.3779
_cell_volume 2648(4)
_computing_cell_refinement 'SAINT V7.66A (Bruker AXS, 2009)'
_computing_data_collection 'APEX2 Suite (Bruker AXS, 2009)'
_computing_data_reduction 'SAINT V7.66A (Bruker AXS, 2009)'
_computing_molecular_graphics 'XSHELL (Bruker AXS, 2007)'
_computing_publication_material 'APEX2 Suite (Bruker AXS, 2009)'
_computing_structure_refinement 'SHELXL-97 (Sheldrick, 2008)'
_computing_structure_solution 'SHELXS-97 (Sheldrick, 2008)'
_diffrn_ambient_temperature 173.(2)
_diffrn_detector_area_resol_mean 8.3333
_diffrn_measured_fraction_theta_full 0.997
_diffrn_measured_fraction_theta_max 0.997
_diffrn_measurement_device_type ' BRUKER APEX2 CCD Diffractometer'
_diffrn_measurement_method '\w scan'
_diffrn_radiation_type MoK\a
_diffrn_radiation_wavelength 0.71073
_diffrn_reflns_av_R_equivalents 0.1049
_diffrn_reflns_av_sigmaI/netI 0.0792
_diffrn_reflns_limit_h_max 8
_diffrn_reflns_limit_h_min -8
_diffrn_reflns_limit_k_max 21
_diffrn_reflns_limit_k_min -21
_diffrn_reflns_limit_l_max 14
_diffrn_reflns_limit_l_min -14
_diffrn_reflns_number 12676
_diffrn_reflns_theta_full 20.83
_diffrn_reflns_theta_max 20.83
_diffrn_reflns_theta_min 1.76
_exptl_absorpt_coefficient_mu 0.957
_exptl_absorpt_correction_T_max 0.93
_exptl_absorpt_correction_T_min 0.73
_exptl_absorpt_correction_type multi-scan
_exptl_absorpt_process_details 'SADABS V2008/1 (Bruker AXS)'
_exptl_crystal_colour colourless
_exptl_crystal_density_diffrn 1.266
_exptl_crystal_description plate
_exptl_crystal_F_000 1072
_exptl_crystal_size_max 0.34
_exptl_crystal_size_mid 0.12
_exptl_crystal_size_min 0.08
_refine_diff_density_max 0.406
_refine_diff_density_min -0.477
_refine_ls_extinction_coef 0.0019(3)
_refine_ls_extinction_method SHELXL
_refine_ls_goodness_of_fit_ref 1.064
_refine_ls_hydrogen_treatment constr
_refine_ls_matrix_type full
_refine_ls_number_parameters 308
_refine_ls_number_reflns 2765
_refine_ls_number_restraints 0
_refine_ls_restrained_S_all 1.064
_refine_ls_R_factor_all 0.0900
_refine_ls_R_factor_gt 0.0494
_refine_ls_shift/su_max 0.001
_refine_ls_shift/su_mean 0.000
_refine_ls_structure_factor_coef Fsqd
_refine_ls_weighting_details 'calc w=1/[\s^2^(Fo^2^)+(0.0271P)^2^+4.1275P] where P=(Fo^2^+2Fc^2^)/3'
_refine_ls_weighting_scheme calc
_refine_ls_wR_factor_gt 0.0911
_refine_ls_wR_factor_ref 0.1129
_reflns_number_gt 1765
_reflns_number_total 2765
_reflns_threshold_expression >2sigma(I)
_cod_data_source_file ja303440n_si_005.cif
_cod_data_source_block I
_cod_original_cell_volume 2648.(4)
_cod_database_code 4118461

loop_
_symmetry_equiv_pos_as_xyz
'x, y, z'
'-x, y+1/2, -z+1/2'
'-x, -y, -z'
'x, -y-1/2, z-1/2'

loop_
_atom_site_type_symbol
_atom_site_label
_atom_site_fract_x
_atom_site_fract_y
_atom_site_fract_z
_atom_site_U_iso_or_equiv
_atom_site_adp_type
_atom_site_calc_flag
_atom_site_refinement_flags
_atom_site_occupancy
Zn Zn1 0.31615(9) 0.62378(3) 0.21706(5) 0.0344(3) Uani d . 1
O O1 0.7101(5) 0.71736(19) 0.3876(3) 0.0475(13) Uani d . 1
O O2 0.6963(5) 0.51729(18) 0.3680(3) 0.0372(12) Uani d . 1
O O3 0.3759(5) 0.61922(19) 0.5169(3) 0.0382(11) Uani d . 1
N N1 0.4966(6) 0.6873(2) 0.2707(4) 0.0346(14) Uani d . 1
N N2 0.4825(6) 0.5544(2) 0.2581(3) 0.0298(14) Uani d . 1
N N3 0.2772(6) 0.6228(2) 0.3545(3) 0.0286(12) Uani d . 1
C C1 0.5929(8) 0.6753(3) 0.3550(5) 0.0320(17) Uani d . 1
C C2 0.6910(10) 0.7620(3) 0.3106(6) 0.084(3) Uani d . 1
H H2A 0.7811 0.7603 0.2824 0.101 Uiso calc R 1
H H2B 0.6853 0.8034 0.3367 0.101 Uiso calc R 1
C C3 0.5384(8) 0.7465(3) 0.2333(5) 0.047(2) Uani d . 1
C C4 0.4094(10) 0.7911(3) 0.2338(7) 0.093(3) Uani d . 1
H H4A 0.3077 0.7752 0.1937 0.14 Uiso calc R 1
H H4B 0.4311 0.83 0.2066 0.14 Uiso calc R 1
H H4C 0.4054 0.7972 0.3013 0.14 Uiso calc R 1
C C5 0.5576(13) 0.7391(4) 0.1328(6) 0.115(4) Uani d . 1
H H5A 0.4587 0.724 0.088 0.173 Uiso calc R 1
H H5B 0.6426 0.7099 0.1352 0.173 Uiso calc R 1
H H5C 0.5842 0.7784 0.1093 0.173 Uiso calc R 1
C C6 0.7084(7) 0.6058(3) 0.5250(4) 0.0304(17) Uani d . 1
C C7 0.8254(7) 0.6474(3) 0.5724(5) 0.0367(18) Uani d . 1
H H7 0.8354 0.6842 0.5397 0.044 Uiso calc R 1
C C8 0.9276(8) 0.6368(3) 0.6657(5) 0.049(2) Uani d . 1
H H8 1.0052 0.6663 0.6953 0.059 Uiso calc R 1
C C9 0.9171(8) 0.5842(3) 0.7151(5) 0.0443(19) Uani d . 1
H H9 0.9861 0.5771 0.7789 0.053 Uiso calc R 1
C C10 0.8052(8) 0.5418(3) 0.6706(5) 0.0435(19) Uani d . 1
H H10 0.7974 0.5048 0.7033 0.052 Uiso calc R 1
C C11 0.7044(8) 0.5530(3) 0.5789(5) 0.0378(18) Uani d . 1
H H11 0.6275 0.523 0.5504 0.045 Uiso calc R 1
C C12 0.5801(7) 0.5597(3) 0.3433(5) 0.0277(16) Uani d . 1
C C13 0.6587(8) 0.4724(3) 0.2893(5) 0.048(2) Uani d . 1
H H13A 0.6104 0.4357 0.309 0.058 Uiso calc R 1
H H13B 0.7546 0.4603 0.2713 0.058 Uiso calc R 1
C C14 0.5412(8) 0.5050(3) 0.2040(5) 0.0371(18) Uani d . 1
C C15 0.6234(8) 0.5357(3) 0.1369(5) 0.053(2) Uani d . 1
H H15A 0.5467 0.5601 0.088 0.079 Uiso calc R 1
H H15B 0.669 0.5047 0.1036 0.079 Uiso calc R 1
H H15C 0.7076 0.5621 0.1758 0.079 Uiso calc R 1
C C16 0.4095(8) 0.4631(3) 0.1477(5) 0.052(2) Uani d . 1
H H16A 0.3547 0.4461 0.1927 0.079 Uiso calc R 1
H H16B 0.4545 0.43 0.1182 0.079 Uiso calc R 1
H H16C 0.3344 0.4862 0.0959 0.079 Uiso calc R 1
C C17 0.4025(7) 0.6181(3) 0.4271(4) 0.0258(15) Uani d . 1
C C18 0.2057(7) 0.6177(3) 0.4993(4) 0.0440(18) Uani d . 1
H H18A 0.1726 0.6459 0.544 0.053 Uiso calc R 1
H H18B 0.1694 0.5762 0.5087 0.053 Uiso calc R 1
C C19 0.1405(8) 0.6378(3) 0.3933(5) 0.0367(17) Uani d . 1
C C20 -0.0107(7) 0.6048(3) 0.3399(5) 0.049(2) Uani d . 1
H H20A -0.0427 0.6167 0.2706 0.073 Uiso calc R 1
H H20B -0.0944 0.6155 0.3696 0.073 Uiso calc R 1
H H20C 0.0074 0.5608 0.3451 0.073 Uiso calc R 1
C C21 0.1184(8) 0.7063(3) 0.3847(5) 0.050(2) Uani d . 1
H H21A 0.0926 0.7182 0.3154 0.075 Uiso calc R 1
H H21B 0.2162 0.7265 0.4216 0.075 Uiso calc R 1
H H21C 0.0321 0.7184 0.4113 0.075 Uiso calc R 1
C C22 0.1438(7) 0.6269(3) 0.0899(4) 0.0398(18) Uani d . 1
C C23 0.2065(9) 0.6265(4) 0.0006(5) 0.068(2) Uani d . 1
H H23A 0.2621 0.5882 -0.0013 0.101 Uiso calc R 1
H H23B 0.2797 0.6606 0.005 0.101 Uiso calc R 1
H H23C 0.1182 0.6305 -0.0592 0.101 Uiso calc R 1
C C24 0.0323(8) 0.5725(3) 0.0803(5) 0.056(2) Uani d . 1
H H24A -0.0501 0.5746 0.0173 0.084 Uiso calc R 1
H H24B -0.0167 0.5733 0.134 0.084 Uiso calc R 1
H H24C 0.0923 0.5347 0.0835 0.084 Uiso calc R 1
C C25 0.0405(8) 0.6840(3) 0.0834(5) 0.060(2) Uani d . 1
H H25A 0.1059 0.7204 0.0873 0.091 Uiso calc R 1
H H25B -0.0069 0.684 0.1378 0.091 Uiso calc R 1
H H25C -0.0433 0.6839 0.0209 0.091 Uiso calc R 1
B B1 0.5820(8) 0.6151(3) 0.4194(5) 0.0247(18) Uani d . 1

loop_
_atom_site_aniso_label
_atom_site_aniso_U_11
_atom_site_aniso_U_22
_atom_site_aniso_U_33
_atom_site_aniso_U_12
_atom_site_aniso_U_13
_atom_site_aniso_U_23
Zn1 0.0378(5) 0.0313(5) 0.0301(5) -0.0002(4) 0.0031(4) 0.0007(4)
O1 0.041(3) 0.029(3) 0.061(3) -0.012(2) -0.004(3) 0.013(2)
O2 0.040(3) 0.035(3) 0.033(3) 0.008(2) 0.004(2) -0.005(2)
O3 0.028(3) 0.051(3) 0.034(3) 0.003(2) 0.006(2) -0.001(2)
N1 0.041(4) 0.026(3) 0.034(3) -0.005(3) 0.007(3) 0.012(3)
N2 0.043(4) 0.025(3) 0.022(3) 0.001(3) 0.010(3) -0.004(2)
N3 0.025(3) 0.031(3) 0.028(3) -0.001(3) 0.005(3) -0.002(3)
C1 0.033(4) 0.018(4) 0.046(5) 0.000(3) 0.013(4) -0.004(3)
C2 0.060(6) 0.061(6) 0.102(7) -0.026(5) -0.025(5) 0.047(5)
C3 0.040(5) 0.033(4) 0.060(5) -0.009(4) 0.000(4) 0.017(4)
C4 0.076(7) 0.032(5) 0.158(9) 0.010(5) 0.013(6) 0.022(5)
C5 0.169(11) 0.108(8) 0.086(8) -0.061(8) 0.063(7) 0.019(6)
C6 0.029(4) 0.029(4) 0.030(4) 0.004(3) 0.003(3) -0.011(3)
C7 0.032(4) 0.038(4) 0.038(4) 0.003(4) 0.006(4) 0.000(3)
C8 0.047(5) 0.054(5) 0.038(5) -0.008(4) 0.000(4) -0.016(4)
C9 0.038(5) 0.060(5) 0.029(4) 0.007(4) 0.000(4) -0.008(4)
C10 0.050(5) 0.039(4) 0.032(4) 0.010(4) -0.004(4) 0.002(4)
C11 0.037(5) 0.037(4) 0.035(4) -0.002(3) 0.004(4) -0.005(4)
C12 0.024(4) 0.028(4) 0.031(4) 0.006(3) 0.007(3) 0.008(3)
C13 0.060(5) 0.034(4) 0.046(5) 0.019(4) 0.010(4) -0.009(4)
C14 0.049(5) 0.030(4) 0.035(4) 0.000(4) 0.017(4) -0.003(3)
C15 0.066(6) 0.063(5) 0.037(4) 0.002(4) 0.027(4) -0.004(4)
C16 0.072(6) 0.043(4) 0.046(5) -0.011(4) 0.022(4) -0.014(4)
C17 0.035(4) 0.019(3) 0.023(4) 0.002(3) 0.008(4) -0.001(3)
C18 0.032(5) 0.061(5) 0.040(4) 0.005(4) 0.013(4) 0.002(4)
C19 0.036(5) 0.034(4) 0.039(4) -0.003(3) 0.009(4) -0.006(3)
C20 0.036(5) 0.057(5) 0.051(5) -0.001(4) 0.010(4) -0.010(4)
C21 0.042(5) 0.039(4) 0.064(5) 0.007(4) 0.008(4) -0.002(4)
C22 0.037(4) 0.037(4) 0.033(4) 0.003(4) -0.009(3) -0.001(4)
C23 0.087(6) 0.084(6) 0.025(4) 0.002(5) 0.006(4) 0.001(4)
C24 0.039(5) 0.064(5) 0.055(5) -0.010(4) -0.002(4) -0.010(4)
C25 0.052(5) 0.068(5) 0.049(5) 0.009(5) -0.006(4) 0.003(4)
B1 0.017(4) 0.025(4) 0.032(4) 0.006(3) 0.006(3) 0.002(3)

loop_
_atom_type_symbol
_atom_type_description
_atom_type_scat_dispersion_real
_atom_type_scat_dispersion_imag
_atom_type_scat_source
C C 0.0033 0.0016 'International Tables Vol C Tables 4.2.6.8 and 6.1.1.4'
H H 0.0000 0.0000 'International Tables Vol C Tables 4.2.6.8 and 6.1.1.4'
N N 0.0061 0.0033 'International Tables Vol C Tables 4.2.6.8 and 6.1.1.4'
O O 0.0106 0.0060 'International Tables Vol C Tables 4.2.6.8 and 6.1.1.4'
B B 0.0013 0.0007 'International Tables Vol C Tables 4.2.6.8 and 6.1.1.4'
Zn Zn 0.2839 1.4301 'International Tables Vol C Tables 4.2.6.8 and 6.1.1.4'

loop_
_geom_angle_atom_site_label_1
_geom_angle_atom_site_label_2
_geom_angle_atom_site_label_3
_geom_angle
C22 Zn1 N3 124.1(3)
C22 Zn1 N2 124.8(2)
N3 Zn1 N2 91.29(19)
C22 Zn1 N1 127.5(2)
N3 Zn1 N1 88.8(2)
N2 Zn1 N1 89.1(2)
C1 O1 C2 106.9(5)
C12 O2 C13 106.1(4)
C17 O3 C18 106.6(4)
C1 N1 C3 110.3(5)
C1 N1 Zn1 115.8(4)
C3 N1 Zn1 133.9(4)
C12 N2 C14 108.3(5)
C12 N2 Zn1 115.4(4)
C14 N2 Zn1 134.8(4)
C17 N3 C19 108.7(5)
C17 N3 Zn1 114.9(4)
C19 N3 Zn1 135.3(4)
N1 C1 O1 114.3(5)
N1 C1 B1 124.3(6)
O1 C1 B1 121.4(6)
O1 C2 C3 106.5(6)
O1 C2 H2A 110.4
C3 C2 H2A 110.4
O1 C2 H2B 110.4
C3 C2 H2B 110.4
H2A C2 H2B 108.6
N1 C3 C5 110.7(6)
N1 C3 C4 107.6(6)
C5 C3 C4 111.6(7)
N1 C3 C2 101.4(5)
C5 C3 C2 113.4(8)
C4 C3 C2 111.6(7)
C3 C4 H4A 109.5
C3 C4 H4B 109.5
H4A C4 H4B 109.5
C3 C4 H4C 109.5
H4A C4 H4C 109.5
H4B C4 H4C 109.5
C3 C5 H5A 109.5
C3 C5 H5B 109.5
H5A C5 H5B 109.5
C3 C5 H5C 109.5
H5A C5 H5C 109.5
H5B C5 H5C 109.5
C11 C6 C7 114.2(5)
C11 C6 B1 119.9(5)
C7 C6 B1 125.9(6)
C8 C7 C6 122.5(6)
C8 C7 H7 118.8
C6 C7 H7 118.8
C9 C8 C7 120.5(6)
C9 C8 H8 119.8
C7 C8 H8 119.8
C8 C9 C10 118.9(6)
C8 C9 H9 120.6
C10 C9 H9 120.6
C11 C10 C9 120.0(6)
C11 C10 H10 120.0
C9 C10 H10 120.0
C10 C11 C6 123.9(6)
C10 C11 H11 118.1
C6 C11 H11 118.1
N2 C12 O2 116.0(5)
N2 C12 B1 125.2(5)
O2 C12 B1 118.7(5)
O2 C13 C14 104.2(5)
O2 C13 H13A 110.9
C14 C13 H13A 110.9
O2 C13 H13B 110.9
C14 C13 H13B 110.9
H13A C13 H13B 108.9
N2 C14 C15 107.3(5)
N2 C14 C16 112.5(5)
C15 C14 C16 111.8(5)
N2 C14 C13 100.8(5)
C15 C14 C13 111.7(6)
C16 C14 C13 112.1(5)
C14 C15 H15A 109.5
C14 C15 H15B 109.5
H15A C15 H15B 109.5
C14 C15 H15C 109.5
H15A C15 H15C 109.5
H15B C15 H15C 109.5
C14 C16 H16A 109.5
C14 C16 H16B 109.5
H16A C16 H16B 109.5
C14 C16 H16C 109.5
H16A C16 H16C 109.5
H16B C16 H16C 109.5
N3 C17 O3 114.3(5)
N3 C17 B1 125.7(5)
O3 C17 B1 119.9(5)
O3 C18 C19 104.1(5)
O3 C18 H18A 110.9
C19 C18 H18A 110.9
O3 C18 H18B 110.9
C19 C18 H18B 110.9
H18A C18 H18B 109.0
N3 C19 C20 113.3(5)
N3 C19 C18 100.7(5)
C20 C19 C18 112.7(5)
N3 C19 C21 106.7(5)
C20 C19 C21 111.1(5)
C18 C19 C21 111.9(5)
C19 C20 H20A 109.5
C19 C20 H20B 109.5
H20A C20 H20B 109.5
C19 C20 H20C 109.5
H20A C20 H20C 109.5
H20B C20 H20C 109.5
C19 C21 H21A 109.5
C19 C21 H21B 109.5
H21A C21 H21B 109.5
C19 C21 H21C 109.5
H21A C21 H21C 109.5
H21B C21 H21C 109.5
C23 C22 C24 107.5(6)
C23 C22 C25 107.8(6)
C24 C22 C25 106.1(5)
C23 C22 Zn1 112.8(5)
C24 C22 Zn1 110.8(4)
C25 C22 Zn1 111.5(4)
C22 C23 H23A 109.5
C22 C23 H23B 109.5
H23A C23 H23B 109.5
C22 C23 H23C 109.5
H23A C23 H23C 109.5
H23B C23 H23C 109.5
C22 C24 H24A 109.5
C22 C24 H24B 109.5
H24A C24 H24B 109.5
C22 C24 H24C 109.5
H24A C24 H24C 109.5
H24B C24 H24C 109.5
C22 C25 H25A 109.5
C22 C25 H25B 109.5
H25A C25 H25B 109.5
C22 C25 H25C 109.5
H25A C25 H25C 109.5
H25B C25 H25C 109.5
C6 B1 C17 111.9(5)
C6 B1 C12 113.4(5)
C17 B1 C12 104.6(5)
C6 B1 C1 119.5(5)
C17 B1 C1 102.8(5)
C12 B1 C1 103.1(5)

loop_
_geom_bond_atom_site_label_1
_geom_bond_atom_site_label_2
_geom_bond_distance
Zn1 C22 2.004(6)
Zn1 N3 2.080(5)
Zn1 N2 2.083(5)
Zn1 N1 2.092(5)
O1 C1 1.367(7)
O1 C2 1.444(8)
O2 C12 1.357(7)
O2 C13 1.458(7)
O3 C17 1.364(7)
O3 C18 1.452(7)
N1 C1 1.283(7)
N1 C3 1.493(8)
N2 C12 1.275(7)
N2 C14 1.506(7)
N3 C17 1.283(7)
N3 C19 1.502(8)
C1 B1 1.627(9)
C2 C3 1.514(9)
C2 H2A 0.99
C2 H2B 0.99
C3 C5 1.496(10)
C3 C4 1.506(10)
C4 H4A 0.98
C4 H4B 0.98
C4 H4C 0.98
C5 H5A 0.98
C5 H5B 0.98
C5 H5C 0.98
C6 C11 1.399(8)
C6 C7 1.400(8)
C6 B1 1.607(9)
C7 C8 1.394(8)
C7 H7 0.95
C8 C9 1.371(9)
C8 H8 0.95
C9 C10 1.374(9)
C9 H9 0.95
C10 C11 1.374(8)
C10 H10 0.95
C11 H11 0.95
C12 B1 1.627(9)
C13 C14 1.529(8)
C13 H13A 0.99
C13 H13B 0.99
C14 C15 1.514(8)
C14 C16 1.520(8)
C15 H15A 0.98
C15 H15B 0.98
C15 H15C 0.98
C16 H16A 0.98
C16 H16B 0.98
C16 H16C 0.98
C17 B1 1.622(9)
C18 C19 1.517(8)
C18 H18A 0.99
C18 H18B 0.99
C19 C20 1.520(8)
C19 C21 1.520(8)
C20 H20A 0.98
C20 H20B 0.98
C20 H20C 0.98
C21 H21A 0.98
C21 H21B 0.98
C21 H21C 0.98
C22 C23 1.524(9)
C22 C24 1.532(9)
C22 C25 1.538(9)
C23 H23A 0.98
C23 H23B 0.98
C23 H23C 0.98
C24 H24A 0.98
C24 H24B 0.98
C24 H24C 0.98
C25 H25A 0.98
C25 H25B 0.98
C25 H25C 0.98
